data_1518145
loop_
_publ_author_name
'Maeno, Mayaka'
'Tokunaga, Etsuko'
'Yamamoto, Takeshi'
'Suzuki, Toshiya'
'Ogino, Yoshiyuki'
'Ito, Emi'
'Shiro, Motoo'
'Asahi, Toru'
'Shibata, Norio'

_publ_section_title
;
 Self-disproportionation of enantiomers of thalidomide and its fluorinated
 analogue via gravity-driven achiral chromatography: mechanistic rationale
 and implications
;
_journal_issue 2
_journal_name_full 'Chem. Sci.'
_journal_page_first 1043
_journal_paper_doi 10.1039/C4SC03047H
_journal_volume 6
_journal_year 2015
_chemical_formula_moiety 'C13 H9 F N2 O4'
_chemical_formula_sum 'C13 H9 F N2 O4'
_chemical_formula_weight 276.22
_space_group_IT_number 4
_symmetry_cell_setting monoclinic
_symmetry_Int_Tables_number 4
_symmetry_space_group_name_Hall 'P 2yb'
_symmetry_space_group_name_H-M 'P 1 21 1'
_atom_sites_solution_hydrogens geom
_atom_sites_solution_primary direct
_atom_sites_solution_secondary difmap
_cell_angle_alpha 90.0000
_cell_angle_beta 101.260(3)
_cell_angle_gamma 90.0000
_cell_formula_units_Z 2
_cell_length_a 7.1667(4)
_cell_length_b 5.2718(3)
_cell_length_c 15.7374(9)
_cell_measurement_reflns_used 4232
_cell_measurement_temperature 296
_cell_measurement_theta_max 67.94
_cell_measurement_theta_min 5.74
_cell_volume 583.14(6)
_computing_cell_refinement 'RAPID AUTO'
_computing_data_collection 'RAPID AUTO (Rigaku, ????)'
_computing_data_reduction 'RAPID AUTO'
_computing_molecular_graphics 'CrystalStructure 4.0'
_computing_publication_material 'CrystalStructure 4.0 (Rigaku, 2010)'
_computing_structure_refinement 'SHELXL97 (Sheldrick, 2008)'
_computing_structure_solution 'SHELXS97 (Sheldrick, 2008)'
_diffrn_ambient_temperature 296
_diffrn_detector_area_resol_mean 10.000
_diffrn_measured_fraction_theta_full 0.992
_diffrn_measured_fraction_theta_max 0.992
_diffrn_measurement_device_type 'Rigaku R-AXIS RAPID'
_diffrn_measurement_method \w
_diffrn_radiation_type 'Cu K\a'
_diffrn_radiation_wavelength 1.54187
_diffrn_reflns_av_R_equivalents 0.0379
_diffrn_reflns_limit_h_max 8
_diffrn_reflns_limit_h_min -8
_diffrn_reflns_limit_k_max 6
_diffrn_reflns_limit_k_min -6
_diffrn_reflns_limit_l_max 18
_diffrn_reflns_limit_l_min -18
_diffrn_reflns_number 6166
_diffrn_reflns_theta_full 68.17
_diffrn_reflns_theta_max 68.18
_diffrn_standards_number 0
_exptl_absorpt_coefficient_mu 1.112
_exptl_absorpt_correction_T_max 0.895
_exptl_absorpt_correction_T_min 0.715
_exptl_absorpt_correction_type multi-scan
_exptl_absorpt_process_details 'ABSCOR (Rigaku, 1995)'
_exptl_crystal_colour unknown
_exptl_crystal_density_diffrn 1.573
_exptl_crystal_density_method 'not measured'
_exptl_crystal_description unknown
_exptl_crystal_F_000 284.00
_exptl_crystal_size_max 0.100
_exptl_crystal_size_mid 0.100
_exptl_crystal_size_min 0.100
_refine_diff_density_max 0.180
_refine_diff_density_min -0.180
_refine_ls_abs_structure_details 'Flack, H. D. (1983), Acta Cryst. A39, 876-881.  844 Friedel Pairs'
_refine_ls_abs_structure_Flack -0.0(3)
_refine_ls_extinction_coef 0.0114(12)
_refine_ls_extinction_method SHELXL
_refine_ls_goodness_of_fit_ref 1.096
_refine_ls_hydrogen_treatment refxyz
_refine_ls_number_parameters 209
_refine_ls_number_reflns 2030
_refine_ls_number_restraints 1
_refine_ls_R_factor_gt 0.0354
_refine_ls_shift/su_max 0.000
_refine_ls_structure_factor_coef Fsqd
_refine_ls_weighting_details 'w = 1/[\s^2^(Fo^2^)+(0.0395P)^2^+0.2544P] where P=(Fo^2^+2Fc^2^)/3'
_refine_ls_weighting_scheme calc
_refine_ls_wR_factor_ref 0.1047
_reflns_number_gt 1645
_reflns_number_total 2030
_reflns_threshold_expression F^2^>2.0\s(F^2^)
_cod_data_source_file c4sc03047h2.cif
_cod_data_source_block 20110303
_cod_depositor_comments 'Adding full bibliography for 1518142--1518147.cif.'
_cod_original_cell_volume 583.14(5)
_cod_database_code 1518145

loop_
_symmetry_equiv_pos_site_id
_symmetry_equiv_pos_as_xyz
1 +X,+Y,+Z
2 -X,1/2+Y,-Z

loop_
_atom_site_label
_atom_site_type_symbol
_atom_site_fract_x
_atom_site_fract_y
_atom_site_fract_z
_atom_site_U_iso_or_equiv
_atom_site_adp_type
_atom_site_occupancy
_atom_site_symmetry_multiplicity
_atom_site_calc_flag
F1 F 0.3541(3) 1.3703(3) 0.25155(10) 0.0380(5) Uani 1.0 2 d
O2 O 0.6930(3) 0.9277(5) 0.15656(13) 0.0411(6) Uani 1.0 2 d
O3 O 0.3382(3) 0.9355(5) 0.36937(12) 0.0484(7) Uani 1.0 2 d
O4 O 0.4920(3) 1.4266(4) 0.11131(13) 0.0388(6) Uani 1.0 2 d
O5 O 0.1393(4) 0.7902(6) -0.02905(15) 0.0583(8) Uani 1.0 2 d
N6 N 0.4793(4) 0.9718(5) 0.24846(14) 0.0296(6) Uani 1.0 2 d
N7 N 0.3267(4) 1.0906(6) 0.04455(16) 0.0351(7) Uani 1.0 2 d
C8 C 0.6444(4) 0.8740(6) 0.22288(18) 0.0302(7) Uani 1.0 2 d
C9 C 0.7328(5) 0.7050(6) 0.29423(19) 0.0337(8) Uani 1.0 2 d
C10 C 0.8909(5) 0.5510(7) 0.3011(3) 0.0426(9) Uani 1.0 2 d
C11 C 0.9404(6) 0.4018(8) 0.3749(3) 0.0499(10) Uani 1.0 2 d
C12 C 0.8345(6) 0.4108(8) 0.4395(3) 0.0506(10) Uani 1.0 2 d
C13 C 0.6761(5) 0.5656(7) 0.4323(2) 0.0435(9) Uani 1.0 2 d
C14 C 0.6291(5) 0.7114(6) 0.35887(19) 0.0354(8) Uani 1.0 2 d
C15 C 0.4625(5) 0.8814(7) 0.33136(17) 0.0346(8) Uani 1.0 2 d
C16 C 0.3996(5) 1.2371(6) 0.11502(19) 0.0304(7) Uani 1.0 2 d
C17 C 0.3451(5) 1.1521(6) 0.20097(18) 0.0285(7) Uani 1.0 2 d
C18 C 0.1406(5) 1.0573(7) 0.1837(2) 0.0305(7) Uani 1.0 2 d
C19 C 0.1198(5) 0.8379(7) 0.11971(19) 0.0318(7) Uani 1.0 2 d
C20 C 0.1928(4) 0.8984(7) 0.03870(18) 0.0344(8) Uani 1.0 2 d
H21 H 0.947(5) 0.544(6) 0.2533(19) 0.0319 Uiso 1.0 2 d
H22 H 1.049(5) 0.299(6) 0.3815(19) 0.0319 Uiso 1.0 2 d
H23 H 0.860(5) 0.306(6) 0.4932(19) 0.0319 Uiso 1.0 2 d
H24 H 0.590(5) 0.567(6) 0.474(2) 0.0319 Uiso 1.0 2 d
H25 H 0.112(4) 1.011(6) 0.239(2) 0.0319 Uiso 1.0 2 d
H26 H 0.073(5) 1.193(7) 0.158(2) 0.0319 Uiso 1.0 2 d
H27 H -0.018(5) 0.800(6) 0.1001(18) 0.0319 Uiso 1.0 2 d
H28 H 0.203(5) 0.696(7) 0.1451(19) 0.0319 Uiso 1.0 2 d
H29 H 0.356(5) 1.137(6) -0.002(2) 0.0319 Uiso 1.0 2 d

loop_
_atom_site_aniso_label
_atom_site_aniso_U_11
_atom_site_aniso_U_22
_atom_site_aniso_U_33
_atom_site_aniso_U_12
_atom_site_aniso_U_13
_atom_site_aniso_U_23
F1 0.0484(11) 0.0311(10) 0.0340(9) -0.0016(9) 0.0067(8) -0.0076(8)
O2 0.0398(12) 0.0460(14) 0.0421(12) 0.0037(12) 0.0197(10) 0.0116(11)
O3 0.0523(14) 0.0673(17) 0.0281(11) 0.0156(15) 0.0138(10) 0.0047(12)
O4 0.0435(13) 0.0318(13) 0.0419(12) -0.0065(12) 0.0107(10) 0.0044(11)
O5 0.0561(16) 0.080(2) 0.0403(14) -0.0184(15) 0.0122(12) -0.0303(14)
N6 0.0281(13) 0.0358(15) 0.0247(12) 0.0018(11) 0.0047(10) -0.0001(11)
N7 0.0357(15) 0.0477(17) 0.0233(13) -0.0065(14) 0.0092(11) -0.0019(12)
C8 0.0252(15) 0.0308(17) 0.0342(16) -0.0027(14) 0.0048(12) -0.0000(14)
C9 0.0339(18) 0.0307(18) 0.0347(17) 0.0003(14) 0.0019(14) 0.0029(14)
C10 0.0377(19) 0.043(2) 0.048(3) 0.0034(16) 0.0100(16) 0.0060(17)
C11 0.0424(19) 0.048(3) 0.055(3) 0.013(2) 0.0003(17) 0.010(2)
C12 0.060(3) 0.046(3) 0.0394(18) 0.008(2) -0.0053(17) 0.0112(18)
C13 0.044(2) 0.053(3) 0.0313(18) 0.0038(19) 0.0020(15) 0.0059(16)
C14 0.0386(18) 0.0362(19) 0.0293(17) -0.0016(15) 0.0014(14) -0.0017(14)
C15 0.0392(17) 0.0406(19) 0.0235(14) -0.0004(16) 0.0046(13) -0.0026(14)
C16 0.0285(17) 0.0323(17) 0.0289(16) 0.0040(15) 0.0020(13) 0.0046(13)
C17 0.0303(16) 0.0277(15) 0.0266(15) 0.0008(13) 0.0031(13) -0.0025(13)
C18 0.0316(17) 0.0323(17) 0.0276(16) 0.0029(14) 0.0058(13) 0.0019(13)
C19 0.0262(16) 0.0356(18) 0.0328(16) 0.0016(14) 0.0034(13) -0.0025(15)
C20 0.0288(16) 0.0403(19) 0.0334(16) 0.0023(16) 0.0046(12) -0.0045(16)

loop_
_atom_type_symbol
_atom_type_description
_atom_type_scat_dispersion_real
_atom_type_scat_dispersion_imag
_atom_type_scat_source
C C 0.0181 0.0091
;
International Tables for Crystallography
(1992, Vol. C, Tables 4.2.6.8 and 6.1.1.4)
;
H H 0.0000 0.0000
;
International Tables for Crystallography
(1992, Vol. C, Table 6.1.1.4)
;
O O 0.0492 0.0322
;
International Tables for Crystallography
(1992, Vol. C, Tables 4.2.6.8 and 6.1.1.4)
;
N N 0.0311 0.0180
;
International Tables for Crystallography
(1992, Vol. C, Tables 4.2.6.8 and 6.1.1.4)
;
F F 0.0727 0.0534
;
International Tables for Crystallography
(1992, Vol. C, Tables 4.2.6.8 and 6.1.1.4)
;

loop_
_geom_angle_atom_site_label_1
_geom_angle_atom_site_label_2
_geom_angle_atom_site_label_3
_geom_angle
_geom_angle_publ_flag
C8 N6 C15 111.4(3) yes
C8 N6 C17 126.7(3) yes
C15 N6 C17 121.9(3) yes
C16 N7 C20 128.0(3) yes
O2 C8 N6 124.2(3) yes
O2 C8 C9 130.7(3) yes
N6 C8 C9 105.1(3) yes
C8 C9 C10 129.7(3) yes
C8 C9 C14 109.6(3) yes
C10 C9 C14 120.7(3) yes
C9 C10 C11 118.1(4) yes
C10 C11 C12 120.5(4) yes
C11 C12 C13 121.2(4) yes
C12 C13 C14 117.5(4) yes
C9 C14 C13 122.0(3) yes
C9 C14 C15 108.6(3) yes
C13 C14 C15 129.2(4) yes
O3 C15 N6 125.7(3) yes
O3 C15 C14 129.0(3) yes
N6 C15 C14 105.3(3) yes
O4 C16 N7 123.7(3) yes
O4 C16 C17 121.2(3) yes
N7 C16 C17 115.1(3) yes
F1 C17 N6 107.1(2) yes
F1 C17 C16 105.6(3) yes
F1 C17 C18 108.0(3) yes
N6 C17 C16 112.7(3) yes
N6 C17 C18 113.3(3) yes
C16 C17 C18 109.7(3) yes
C17 C18 C19 109.5(3) yes
C18 C19 C20 113.2(3) yes
O5 C20 N7 120.1(3) yes
O5 C20 C19 123.1(3) yes
N7 C20 C19 116.7(3) yes
C16 N7 H29 115(2) no
C20 N7 H29 116(2) no
C9 C10 H21 116.3(19) no
C11 C10 H21 125.4(19) no
C10 C11 H22 119.4(19) no
C12 C11 H22 120.1(19) no
C11 C12 H23 124.6(19) no
C13 C12 H23 114.1(19) no
C12 C13 H24 124.4(18) no
C14 C13 H24 117.9(18) no
C17 C18 H25 106.6(17) no
C17 C18 H26 103(2) no
C19 C18 H25 113.3(19) no
C19 C18 H26 109(2) no
H25 C18 H26 115(3) no
C18 C19 H27 108.6(18) no
C18 C19 H28 109.5(18) no
C20 C19 H27 105.6(17) no
C20 C19 H28 103(2) no
H27 C19 H28 117(3) no

loop_
_geom_bond_atom_site_label_1
_geom_bond_atom_site_label_2
_geom_bond_distance
_geom_bond_publ_flag
F1 C17 1.393(4) yes
O2 C8 1.197(4) yes
O3 C15 1.201(4) yes
O4 C16 1.206(4) yes
O5 C20 1.204(4) yes
N6 C8 1.419(4) yes
N6 C15 1.416(4) yes
N6 C17 1.451(4) yes
N7 C16 1.369(4) yes
N7 C20 1.386(5) yes
C8 C9 1.476(4) yes
C9 C10 1.381(5) yes
C9 C14 1.372(5) yes
C10 C11 1.390(5) yes
C11 C12 1.384(6) yes
C12 C13 1.384(6) yes
C13 C14 1.374(5) yes
C14 C15 1.488(5) yes
C16 C17 1.546(5) yes
C17 C18 1.522(5) yes
C18 C19 1.522(5) yes
C19 C20 1.504(5) yes
N7 H29 0.83(4) no
C10 H21 0.92(4) no
C11 H22 0.94(4) no
C12 H23 1.00(3) no
C13 H24 0.98(4) no
C18 H25 0.97(4) no
C18 H26 0.91(4) no
C19 H27 1.00(3) no
C19 H28 0.99(4) no

loop_
_geom_contact_atom_site_label_1
_geom_contact_atom_site_label_2
_geom_contact_distance
_geom_contact_publ_flag
_geom_contact_site_symmetry_2
F1 O3 2.964(3) no .
F1 O4 2.605(3) no .
F1 N7 3.546(3) no .
F1 C8 3.427(4) no .
F1 C15 2.906(4) no .
O2 O4 3.016(4) no .
O2 N7 2.988(3) no .
O2 C10 3.142(4) no .
O2 C14 3.495(4) no .
O2 C15 3.483(4) no .
O2 C16 2.640(4) no .
O2 C17 2.964(4) no .
O3 C8 3.495(4) no .
O3 C9 3.490(4) no .
O3 C13 3.117(5) no .
O3 C17 2.895(4) no .
O3 C18 3.057(4) no .
O4 N6 3.239(4) no .
O4 C8 3.466(4) no .
O4 C18 3.542(4) no .
O4 C20 3.563(4) no .
O5 C16 3.539(4) no .
N6 N7 3.243(4) no .
N6 C19 3.034(4) no .
N6 C20 3.552(4) no .
N7 C8 3.445(4) no .
N7 C18 2.783(5) no .
C8 C16 2.909(4) no .
C9 C12 2.742(5) no .
C10 C13 2.807(6) no .
C11 C14 2.736(5) no .
C15 C18 3.081(4) no .
C16 C19 2.918(5) no .
C17 C20 2.901(4) no .
F1 O3 3.523(3) no 1_565
F1 N6 3.298(3) no 1_565
F1 C8 3.457(4) no 1_565
F1 C9 3.197(4) no 1_565
F1 C13 3.452(4) no 1_565
F1 C14 2.944(4) no 1_565
F1 C15 3.010(4) no 1_565
F1 C19 3.441(4) no 1_565
O2 O4 3.027(4) no 1_545
O2 O5 3.173(4) no 2_655
O2 C18 3.226(4) no 1_655
O2 C19 3.257(4) no 1_655
O3 F1 3.523(3) no 1_545
O3 C12 3.471(5) no 2_656
O3 C13 3.217(4) no 2_656
O4 O2 3.027(4) no 1_565
O4 O5 3.573(4) no 1_565
O4 O5 3.243(4) no 2_655
O4 N7 3.114(4) no 2_655
O4 C8 3.015(4) no 1_565
O4 C9 3.388(4) no 1_565
O4 C19 3.460(4) no 1_565
O4 C20 3.337(4) no 1_565
O4 C20 3.575(4) no 2_655
O5 O2 3.173(4) no 2_645
O5 O4 3.573(4) no 1_545
O5 O4 3.243(4) no 2_645
O5 O5 3.533(4) no 2_545
O5 O5 3.533(4) no 2_555
O5 N7 3.464(4) no 2_545
O5 C18 3.089(4) no 2_545
O5 C19 3.183(5) no 2_545
O5 C19 3.575(5) no 2_555
O5 C20 3.132(5) no 2_545
N6 F1 3.298(3) no 1_545
N7 O4 3.114(4) no 2_645
N7 O5 3.464(4) no 2_555
C8 F1 3.457(4) no 1_545
C8 O4 3.015(4) no 1_545
C9 F1 3.197(4) no 1_545
C9 O4 3.388(4) no 1_545
C12 O3 3.471(5) no 2_646
C13 F1 3.452(4) no 1_545
C13 O3 3.217(4) no 2_646
C14 F1 2.944(4) no 1_545
C15 F1 3.010(4) no 1_545
C18 O2 3.226(4) no 1_455
C18 O5 3.089(4) no 2_555
C19 F1 3.441(4) no 1_545
C19 O2 3.257(4) no 1_455
C19 O4 3.460(4) no 1_545
C19 O5 3.575(5) no 2_545
C19 O5 3.183(5) no 2_555
C20 O4 3.337(4) no 1_545
C20 O4 3.575(4) no 2_645
C20 O5 3.132(5) no 2_555
F1 H25 2.55(3) no .
F1 H26 2.44(3) no .
O2 H21 2.94(3) no .
O2 H29 3.30(3) no .
O3 H24 2.92(3) no .
O3 H25 2.38(3) no .
O4 H26 3.45(4) no .
O4 H29 2.40(3) no .
O5 H27 2.51(4) no .
O5 H28 2.73(3) no .
O5 H29 2.38(3) no .
N6 H25 2.61(3) no .
N6 H26 3.20(3) no .
N6 H28 2.73(3) no .
N7 H26 2.83(4) no .
N7 H27 3.17(4) no .
N7 H28 2.86(4) no .
C8 H21 2.75(3) no .
C8 H28 3.30(3) no .
C9 H22 3.22(3) no .
C9 H24 3.27(4) no .
C10 H23 3.33(4) no .
C11 H24 3.32(4) no .
C12 H21 3.26(4) no .
C13 H22 3.25(4) no .
C14 H21 3.20(4) no .
C14 H23 3.23(3) no .
C15 H24 2.79(3) no .
C15 H25 2.73(3) no .
C15 H28 3.30(3) no .
C16 H25 3.32(4) no .
C16 H26 2.57(4) no .
C16 H28 3.26(4) no .
C17 H27 3.34(3) no .
C17 H28 2.69(4) no .
C17 H29 3.21(4) no .
C18 H29 3.58(4) no .
C19 H29 3.21(4) no .
C20 H25 3.37(4) no .
C20 H26 2.70(4) no .
H21 H22 2.39(4) no .
H22 H23 2.42(5) no .
H23 H24 2.35(5) no .
H25 H27 2.47(4) no .
H25 H28 2.40(5) no .
H26 H27 2.30(5) no .
H26 H28 2.80(5) no .
H26 H29 3.53(5) no .
H28 H29 3.60(5) no .
F1 H21 3.06(4) no 1_465
F1 H22 3.29(4) no 1_465
F1 H28 2.49(3) no 1_565
O2 H25 3.06(3) no 1_655
O2 H26 3.06(4) no 1_655
O2 H27 2.50(4) no 1_655
O2 H29 2.84(4) no 2_645
O3 H22 2.86(4) no 1_465
O3 H23 2.89(4) no 2_656
O3 H24 2.52(3) no 2_656
O4 H28 2.65(4) no 1_565
O4 H29 2.48(4) no 2_655
O5 H26 2.34(3) no 2_545
O5 H27 2.88(3) no 2_545
O5 H27 2.97(3) no 2_555
O5 H28 3.49(3) no 2_555
N7 H27 3.05(3) no 2_555
N7 H29 3.45(4) no 2_645
C8 H25 3.39(3) no 1_655
C8 H27 3.40(4) no 1_655
C9 H25 3.42(4) no 1_655
C10 H25 3.49(4) no 1_645
C10 H25 3.15(4) no 1_655
C10 H26 3.39(4) no 1_645
C10 H27 3.60(3) no 1_655
C11 H23 3.12(3) no 2_756
C11 H25 3.37(4) no 1_645
C12 H22 3.45(3) no 2_756
C12 H23 3.06(3) no 2_756
C13 H22 3.42(3) no 2_756
C13 H23 3.54(3) no 2_756
C15 H24 3.31(4) no 2_656
C16 H28 2.88(4) no 1_565
C16 H29 3.45(4) no 2_655
C17 H28 3.11(4) no 1_565
C18 H21 3.32(4) no 1_455
C18 H21 3.21(4) no 1_465
C18 H22 3.54(3) no 1_465
C18 H28 3.46(4) no 1_565
C19 H21 3.06(4) no 1_455
C19 H26 3.48(4) no 1_545
C20 H26 3.47(3) no 2_545
C20 H27 3.12(3) no 2_555
H21 F1 3.06(4) no 1_645
H21 C18 3.21(4) no 1_645
H21 C18 3.32(4) no 1_655
H21 C19 3.06(4) no 1_655
H21 H25 3.08(5) no 1_645
H21 H25 2.76(5) no 1_655
H21 H26 2.65(5) no 1_645
H21 H27 2.82(5) no 1_655
H21 H28 2.85(5) no 1_655
H22 F1 3.29(4) no 1_645
H22 O3 2.86(4) no 1_645
H22 C12 3.45(3) no 2_746
H22 C13 3.42(3) no 2_746
H22 C18 3.54(3) no 1_645
H22 H23 3.25(5) no 2_746
H22 H23 3.31(5) no 2_756
H22 H24 3.33(4) no 2_746
H22 H25 2.82(5) no 1_645
H23 O3 2.89(4) no 2_646
H23 C11 3.12(3) no 2_746
H23 C12 3.06(3) no 2_746
H23 C13 3.54(3) no 2_746
H23 H22 3.31(5) no 2_746
H23 H22 3.25(5) no 2_756
H23 H23 3.29(5) no 2_746
H23 H23 3.29(5) no 2_756
H23 H24 3.59(5) no 2_646
H24 O3 2.52(3) no 2_646
H24 C15 3.31(4) no 2_646
H24 H22 3.33(4) no 2_756
H24 H23 3.59(5) no 2_656
H24 H24 3.12(5) no 2_646
H24 H24 3.12(5) no 2_656
H25 O2 3.06(3) no 1_455
H25 C8 3.39(3) no 1_455
H25 C9 3.42(4) no 1_455
H25 C10 3.15(4) no 1_455
H25 C10 3.49(4) no 1_465
H25 C11 3.37(4) no 1_465
H25 H21 2.76(5) no 1_455
H25 H21 3.08(5) no 1_465
H25 H22 2.82(5) no 1_465
H26 O2 3.06(4) no 1_455
H26 O5 2.34(3) no 2_555
H26 C10 3.39(4) no 1_465
H26 C19 3.48(4) no 1_565
H26 C20 3.47(3) no 2_555
H26 H21 2.65(5) no 1_465
H26 H27 3.36(5) no 1_565
H26 H28 2.83(5) no 1_565
H27 O2 2.50(4) no 1_455
H27 O5 2.97(3) no 2_545
H27 O5 2.88(3) no 2_555
H27 N7 3.05(3) no 2_545
H27 C8 3.40(4) no 1_455
H27 C10 3.60(3) no 1_455
H27 C20 3.12(3) no 2_545
H27 H21 2.82(5) no 1_455
H27 H26 3.36(5) no 1_545
H27 H29 2.74(4) no 2_545
H28 F1 2.49(3) no 1_545
H28 O4 2.65(4) no 1_545
H28 O5 3.49(3) no 2_545
H28 C16 2.88(4) no 1_545
H28 C17 3.11(4) no 1_545
H28 C18 3.46(4) no 1_545
H28 H21 2.85(5) no 1_455
H28 H26 2.83(5) no 1_545
H29 O2 2.84(4) no 2_655
H29 O4 2.48(4) no 2_645
H29 N7 3.45(4) no 2_655
H29 C16 3.45(4) no 2_645
H29 H27 2.74(4) no 2_555
H29 H29 3.34(5) no 2_645
H29 H29 3.34(5) no 2_655

loop_
_geom_torsion_atom_site_label_1
_geom_torsion_atom_site_label_2
_geom_torsion_atom_site_label_3
_geom_torsion_atom_site_label_4
_geom_torsion
_geom_torsion_publ_flag
C8 N6 C15 O3 179.1(3) no
C8 N6 C15 C14 -0.8(3) no
C15 N6 C8 O2 -177.8(3) no
C15 N6 C8 C9 1.7(3) no
C8 N6 C17 F1 -116.2(3) no
C8 N6 C17 C16 -0.4(4) no
C8 N6 C17 C18 124.9(3) no
C17 N6 C8 O2 -1.0(5) no
C17 N6 C8 C9 178.5(3) no
C15 N6 C17 F1 60.4(4) no
C15 N6 C17 C16 176.1(3) no
C15 N6 C17 C18 -58.6(4) no
C17 N6 C15 O3 2.1(5) no
C17 N6 C15 C14 -177.8(3) no
C16 N7 C20 O5 178.2(3) no
C16 N7 C20 C19 -1.2(5) no
C20 N7 C16 O4 -167.5(3) no
C20 N7 C16 C17 8.9(5) no
O2 C8 C9 C10 -4.3(6) no
O2 C8 C9 C14 177.5(3) no
N6 C8 C9 C10 176.2(3) no
N6 C8 C9 C14 -2.1(3) no
C8 C9 C10 C11 -177.6(3) no
C8 C9 C14 C13 178.0(3) no
C8 C9 C14 C15 1.6(4) no
C10 C9 C14 C13 -0.4(5) no
C10 C9 C14 C15 -176.8(3) no
C14 C9 C10 C11 0.5(5) no
C9 C10 C11 C12 -0.6(5) no
C10 C11 C12 C13 0.6(6) no
C11 C12 C13 C14 -0.5(5) no
C12 C13 C14 C9 0.4(5) no
C12 C13 C14 C15 176.0(3) no
C9 C14 C15 O3 179.6(3) no
C9 C14 C15 N6 -0.6(4) no
C13 C14 C15 O3 3.6(6) no
C13 C14 C15 N6 -176.6(3) no
O4 C16 C17 F1 22.7(4) no
O4 C16 C17 N6 -93.9(4) no
O4 C16 C17 C18 138.9(3) no
N7 C16 C17 F1 -153.8(3) no
N7 C16 C17 N6 89.6(3) no
N7 C16 C17 C18 -37.6(4) no
F1 C17 C18 C19 173.22(19) no
N6 C17 C18 C19 -68.3(3) no
C16 C17 C18 C19 58.6(3) no
C17 C18 C19 C20 -52.1(3) no
C18 C19 C20 O5 -156.1(3) no
C18 C19 C20 N7 23.2(4) no
